data_4073521
loop_
_publ_author_name
'Chernyshova, Eleonora S.'
'Goddard, Richard'
'P\"orschke, Klaus-Richard'

_publ_section_title
;
 cis,cis,cis-1,5,9-Cyclododecatriene&#x2212;Metal Complexes
;
_journal_issue 20
_journal_name_full Organometallics
_journal_page_first 4872
_journal_paper_doi 10.1021/om7004172
_journal_volume 26
_journal_year 2007
_chemical_compound_source diethylether
_chemical_formula_moiety 'C12 H18 Ni'
_chemical_formula_sum 'C12 H18 Ni'
_chemical_formula_weight 220.97
_chemical_name_systematic
; 
 cis,cis,cis-1,5,9-Cyclododecatriene-nickel
;
_chemical_temperature_decomposition 338
_space_group_IT_number 166
_symmetry_cell_setting rhombohedral
_symmetry_Int_Tables_number 166
_symmetry_space_group_name_Hall '-P 3* 2'
_symmetry_space_group_name_H-M 'R -3 m :R'
_atom_sites_solution_hydrogens none
_atom_sites_solution_primary direct
_atom_sites_solution_secondary difmap
_audit_block_code CHS-CB-147-02
_audit_creation_date 2007-04-11
_cell_angle_alpha 115.346(1)
_cell_angle_beta 115.346(1)
_cell_angle_gamma 115.346(1)
_cell_formula_units_Z 1
_cell_length_a 7.7327(5)
_cell_length_b 7.7327(5)
_cell_length_c 7.7327(5)
_cell_measurement_reflns_used 6509
_cell_measurement_temperature 100
_cell_measurement_theta_max 31.51
_cell_measurement_theta_min 2.91
_cell_volume 250.42(3)
_computing_cell_refinement 'Denzo / Scalepack (Otwinowski 1997)'
_computing_data_collection 'Collect software (Nonius, 1998)'
_computing_data_reduction 'Denzo / Scalepack (Otwinowski 1997)'
_computing_molecular_graphics 'DIAMOND (Crystal Impact GbR, 2005)'
_computing_structure_refinement 'SHELXL-97 (Sheldrick, 1997)'
_computing_structure_solution 'SHELXS-97 (Sheldrick, 1990)'
_diffrn_ambient_temperature 100
_diffrn_measured_fraction_theta_full 0.997
_diffrn_measured_fraction_theta_max 0.997
_diffrn_measurement_device_type 'Nonius KappaCCD'
_diffrn_measurement_method 'CCD \w-scan'
_diffrn_radiation_monochromator graphite
_diffrn_radiation_source '0.3 mm focus rotating anode'
_diffrn_radiation_type MoK\a
_diffrn_radiation_wavelength 0.71073
_diffrn_reflns_av_R_equivalents 0.0529
_diffrn_reflns_av_sigmaI/netI 0.0199
_diffrn_reflns_limit_h_max 11
_diffrn_reflns_limit_h_min -11
_diffrn_reflns_limit_k_max 11
_diffrn_reflns_limit_k_min -11
_diffrn_reflns_limit_l_max 11
_diffrn_reflns_limit_l_min -11
_diffrn_reflns_number 5594
_diffrn_reflns_theta_full 31.44
_diffrn_reflns_theta_max 31.44
_diffrn_reflns_theta_min 4.40
_diffrn_standards_decay_% 0.0
_diffrn_standards_number 0
_exptl_absorpt_coefficient_mu 1.885
_exptl_absorpt_correction_T_max 1.0
_exptl_absorpt_correction_T_min 0.9125
_exptl_absorpt_correction_type multi-scan
_exptl_absorpt_process_details 'Scalepack, Otwinowski (1997)'
_exptl_crystal_colour yellow
_exptl_crystal_density_diffrn 1.465
_exptl_crystal_density_meas ?
_exptl_crystal_density_method none
_exptl_crystal_description needle
_exptl_crystal_F_000 118
_exptl_crystal_size_max 0.34
_exptl_crystal_size_mid 0.03
_exptl_crystal_size_min 0.03
_refine_diff_density_max 0.315
_refine_diff_density_min -0.281
_refine_diff_density_rms 0.073
_refine_ls_extinction_method none
_refine_ls_goodness_of_fit_ref 1.161
_refine_ls_hydrogen_treatment none
_refine_ls_matrix_type full
_refine_ls_number_parameters 22
_refine_ls_number_reflns 318
_refine_ls_number_restraints 0
_refine_ls_restrained_S_all 1.161
_refine_ls_R_factor_all 0.0598
_refine_ls_R_factor_gt 0.0565
_refine_ls_shift/su_max 0.000
_refine_ls_shift/su_mean 0.000
_refine_ls_structure_factor_coef Fsqd
_refine_ls_weighting_details 'calc w=1/[\s^2^(Fo^2^)+(0.0588P)^2^+0.2892P] where P=(Fo^2^+2Fc^2^)/3'
_refine_ls_weighting_scheme calc
_refine_ls_wR_factor_gt 0.1419
_refine_ls_wR_factor_ref 0.1436
_reflns_number_gt 300
_reflns_number_total 318
_reflns_threshold_expression I>2\s(I)
_cod_data_source_file om7004172-file001.cif
_cod_data_source_block 1b
_cod_depositor_comments
;
The following automatic conversions were performed:

'_chemical_melting_point' tag was changed to
'_chemical_temperature_decomposition' since the value had been 'dec
338'. The value 'dec 338' was changed to '338'.

Automatic conversion script
Id: cif_fix_values 1715 2011-07-08 13:25:40Z adriana 

The following automatic conversions were performed:

'_exptl_crystal_density_meas' value 'none' was changed to '?' - the
value is perceived as not measured.

Automatic conversion script
Id: cif_fix_values 3008 2015-01-20 13:52:24Z robertas 
;
_cod_original_sg_symbol_Hall '-p 3* 2'
_cod_original_sg_symbol_H-M 'R -3 m r'
_cod_database_code 4073521

loop_
_symmetry_equiv_pos_as_xyz
'x, y, z'
'z, x, y'
'y, z, x'
'-y, -x, -z'
'-z, -y, -x'
'-x, -z, -y'
'-x, -y, -z'
'-z, -x, -y'
'-y, -z, -x'
'y, x, z'
'z, y, x'
'x, z, y'

loop_
_atom_site_label
_atom_site_type_symbol
_atom_site_fract_x
_atom_site_fract_y
_atom_site_fract_z
_atom_site_U_iso_or_equiv
_atom_site_adp_type
_atom_site_occupancy
_atom_site_symmetry_multiplicity
_atom_site_calc_flag
_atom_site_refinement_flags
Ni Ni 1.2000(3) 1.2000(3) 1.2000(3) 0.0262(4) Uani 0.50 6 d SP
C1 C 0.927(2) 1.2706(17) 1.1081(19) 0.082(3) Uani 0.50 1 d P
C2 C 0.9574(12) 1.2033(12) 1.2588(12) 0.0416(14) Uani 0.50 1 d P

loop_
_atom_site_aniso_label
_atom_site_aniso_U_11
_atom_site_aniso_U_22
_atom_site_aniso_U_33
_atom_site_aniso_U_23
_atom_site_aniso_U_13
_atom_site_aniso_U_12
Ni 0.0230(6) 0.0230(6) 0.0230(6) 0.0159(5) 0.0159(5) 0.0159(5)
C1 0.105(6) 0.039(3) 0.054(4) 0.031(3) 0.054(4) 0.042(4)
C2 0.042(3) 0.039(2) 0.037(2) 0.025(2) 0.031(2) 0.030(2)

loop_
_atom_type_symbol
_atom_type_description
_atom_type_scat_dispersion_real
_atom_type_scat_dispersion_imag
_atom_type_scat_source
C C 0.0033 0.0016 'International Tables Vol C Tables 4.2.6.8 and 6.1.1.4'
H H 0.0000 0.0000 'International Tables Vol C Tables 4.2.6.8 and 6.1.1.4'
Ni Ni 0.3393 1.1124 'International Tables Vol C Tables 4.2.6.8 and 6.1.1.4'

loop_
_geom_angle_atom_site_label_1
_geom_angle_atom_site_label_2
_geom_angle_atom_site_label_3
_geom_angle
_geom_angle_site_symmetry_1
_geom_angle_site_symmetry_3
_geom_angle_publ_flag
Ni Ni C2 81.71(18) 7_777 2 y
Ni Ni C2 81.71(18) 7_777 . y
C2 Ni C2 117.96(7) 2 . y
Ni Ni C2 81.71(17) 7_777 11 y
C2 Ni C2 98.6(3) 2 11 y
C2 Ni C2 136.8(3) . 11 y
Ni Ni C2 81.71(18) 7_777 10 y
C2 Ni C2 19.7(3) 2 10 y
C2 Ni C2 98.6(3) . 10 y
C2 Ni C2 117.96(8) 11 10 y
Ni Ni C2 81.71(17) 7_777 3 y
C2 Ni C2 117.96(8) 2 3 y
C2 Ni C2 117.96(8) . 3 y
C2 Ni C2 19.7(3) 11 3 y
C2 Ni C2 136.8(3) 10 3 y
Ni Ni C2 81.71(18) 7_777 12 y
C2 Ni C2 136.8(3) 2 12 y
C2 Ni C2 19.7(3) . 12 y
C2 Ni C2 117.96(8) 11 12 y
C2 Ni C2 117.96(8) 10 12 y
C2 Ni C2 98.6(3) 3 12 y
Ni Ni C1 77.5(2) 7_777 10 y
C2 Ni C1 18.4(2) 2 10 y
C2 Ni C1 133.6(3) . 10 y
C2 Ni C1 80.3(3) 11 10 y
C2 Ni C1 37.8(3) 10 10 y
C2 Ni C1 99.5(2) 3 10 y
C2 Ni C1 150.0(3) 12 10 y
Ni Ni C1 77.5(2) 7_777 3 y
C2 Ni C1 80.3(3) 2 3 y
C2 Ni C1 150.0(3) . 3 y
C2 Ni C1 18.4(2) 11 3 y
C2 Ni C1 99.5(3) 10 3 y
C2 Ni C1 37.8(3) 3 3 y
C2 Ni C1 133.6(3) 12 3 y
C1 Ni C1 61.9(5) 10 3 y
Ni Ni C1 77.5(2) 7_777 . y
C2 Ni C1 150.0(3) 2 . y
C2 Ni C1 37.8(3) . . y
C2 Ni C1 99.5(2) 11 . y
C2 Ni C1 133.6(3) 10 . y
C2 Ni C1 80.3(3) 3 . y
C2 Ni C1 18.4(2) 12 . y
C1 Ni C1 154.8(5) 10 . y
C1 Ni C1 115.45(15) 3 . y
Ni Ni C1 77.5(2) 7_777 2 y
C2 Ni C1 37.8(3) 2 2 y
C2 Ni C1 80.3(3) . 2 y
C2 Ni C1 133.6(3) 11 2 y
C2 Ni C1 18.4(2) 10 2 y
C2 Ni C1 150.0(3) 3 2 y
C2 Ni C1 99.5(3) 12 2 y
C1 Ni C1 55.0(5) 10 2 y
C1 Ni C1 115.45(15) 3 2 y
C1 Ni C1 115.45(14) . 2 y
Ni Ni C1 77.5(2) 7_777 11 y
C2 Ni C1 133.6(3) 2 11 y
C2 Ni C1 99.5(3) . 11 y
C2 Ni C1 37.8(3) 11 11 y
C2 Ni C1 150.0(3) 10 11 y
C2 Ni C1 18.4(2) 3 11 y
C2 Ni C1 80.3(3) 12 11 y
C1 Ni C1 115.45(15) 10 11 y
C1 Ni C1 55.0(5) 3 11 y
C1 Ni C1 61.9(5) . 11 y
C1 Ni C1 154.8(5) 2 11 y
C2 C1 C1 112.3(16) 12 4_777 y
C2 C1 C2 8.4(5) 12 . y
C1 C1 C2 104.5(12) 4_777 . y
C2 C1 C2 128.4(11) 12 8_777 y
C1 C1 C2 27.1(6) 4_777 8_777 y
C2 C1 C2 120.0(7) . 8_777 y
C2 C1 C2 132.8(12) 12 4_777 y
C1 C1 C2 44.8(8) 4_777 4_777 y
C2 C1 C2 125.1(7) . 4_777 y
C2 C1 C2 17.8(4) 8_777 4_777 y
C2 C1 Ni 66.7(11) 12 . y
C1 C1 Ni 102.2(2) 4_777 . y
C2 C1 Ni 64.3(5) . . y
C2 C1 Ni 89.1(6) 8_777 . y
C2 C1 Ni 78.4(4) 4_777 . y
C2 C2 C1 163.2(9) 12 12 y
C2 C2 C1 8.4(4) 12 . y
C1 C2 C1 154.8(13) 12 . y
C2 C2 C1 123.5(5) 12 9_777 y
C1 C2 C1 40.7(12) 12 9_777 y
C1 C2 C1 115.4(6) . 9_777 y
C2 C2 C1 38.7(4) 12 4_777 y
C1 C2 C1 125.0(9) 12 4_777 y
C1 C2 C1 30.8(7) . 4_777 y
C1 C2 C1 84.7(8) 9_777 4_777 y
C2 C2 C2 128.0(3) 12 5_777 y
C1 C2 C2 35.2(8) 12 5_777 y
C1 C2 C2 119.6(6) . 5_777 y
C1 C2 C2 16.5(4) 9_777 5_777 y
C1 C2 C2 90.9(4) 4_777 5_777 y
C2 C2 Ni 80.14(16) 12 . y
C1 C2 Ni 94.9(12) 12 . y
C1 C2 Ni 77.9(6) . . y
C1 C2 Ni 96.4(5) 9_777 . y
C1 C2 Ni 83.0(3) 4_777 . y
C2 C2 Ni 81.98(19) 5_777 . y

loop_
_geom_bond_atom_site_label_1
_geom_bond_atom_site_label_2
_geom_bond_distance
_geom_bond_site_symmetry_2
_geom_bond_publ_flag
Ni Ni 2.031(3) 7_777 y
Ni C2 2.119(6) 2 y
Ni C2 2.119(6) . y
Ni C2 2.119(6) 11 y
Ni C2 2.119(6) 10 y
Ni C2 2.119(6) 3 y
Ni C2 2.119(6) 12 y
Ni C1 2.298(12) 10 y
Ni C1 2.298(12) 3 y
Ni C1 2.298(12) . y
Ni C1 2.298(12) 2 y
Ni C1 2.298(12) 11 y
C1 C2 0.729(9) 12 y
C1 C1 1.046(19) 4_777 y
C1 C2 1.440(12) . y
C1 C2 1.484(10) 8_777 y
C1 C2 1.980(9) 4_777 y
C2 C2 0.726(12) 12 y
C2 C1 0.730(9) 12 y
C2 C1 1.484(10) 9_777 y
C2 C1 1.980(9) 4_777 y
C2 C2 2.020(11) 5_777 y
